data_4326205
loop_
_publ_author_name
'Melissa C. Menard'
'Rieko Ishii'
'Satoru Nakatsuji'
'Julia Y. Chan'

_publ_section_title
;
 Structure and Magnetism of the Quasi-1-d K4Cu(MoO4)3 and the Structure of
 K4Zn(MoO4)3
;
_journal_name_full 'Inorganic Chemistry'
_journal_page_first 8767
_journal_page_last 8773
_journal_paper_doi 10.1021/ic200476n
_journal_volume 50
_journal_year 2011
_chemical_formula_moiety 'Cu Mo3 O12, 4(K)'
_chemical_formula_sum 'Cu K4 Mo3 O12'
_chemical_formula_weight 699.77
_chemical_name_systematic
;
 ?
;
_space_group_IT_number 62
_symmetry_cell_setting orthorhombic
_symmetry_space_group_name_Hall '-P 2ac 2n'
_symmetry_space_group_name_H-M 'P n m a'
_atom_sites_solution_primary direct
_atom_sites_solution_secondary difmap
_audit_creation_method SHELXL-97
_cell_angle_alpha 90.00
_cell_angle_beta 90.00
_cell_angle_gamma 90.00
_cell_formula_units_Z 4
_cell_length_a 10.3520(6)
_cell_length_b 22.8070(7)
_cell_length_c 5.9380(10)
_cell_measurement_reflns_used 2796
_cell_measurement_temperature 390(2)
_cell_measurement_theta_max 32.03
_cell_measurement_theta_min 1.0
_cell_volume 1402.0(3)
_computing_cell_refinement 'Denzo and Scalepack (Otowinowski& Minor1997)'
_computing_data_collection 'COLLECT (Nonius 1999)'
_computing_data_reduction 'Denzo and Scalepack (Otowinowski& Minor1997)'
_computing_molecular_graphics 'ORTEP-3 for Windows (Farrugia 1997)'
_computing_publication_material 'SHELXL-97 (Sheldrick 1997)'
_computing_structure_refinement 'SHELXL-97 (Sheldrick, 1997)'
_computing_structure_solution 'SHELXS-97 (Sheldrick, 1990)'
_diffrn_ambient_temperature 390(2)
_diffrn_measured_fraction_theta_full 0.990
_diffrn_measured_fraction_theta_max 0.990
_diffrn_measurement_device_type 'Nonius KappaCCD (with Oxford Cryostream)'
_diffrn_measurement_method '\w and \f scans'
_diffrn_radiation_monochromator graphite
_diffrn_radiation_source 'fine-focus sealed tube'
_diffrn_radiation_type MoK\a
_diffrn_radiation_wavelength 0.71073
_diffrn_reflns_av_R_equivalents 0.0371
_diffrn_reflns_av_sigmaI/netI 0.0559
_diffrn_reflns_limit_h_max 15
_diffrn_reflns_limit_h_min -15
_diffrn_reflns_limit_k_max 34
_diffrn_reflns_limit_k_min -33
_diffrn_reflns_limit_l_max 8
_diffrn_reflns_limit_l_min -8
_diffrn_reflns_number 4346
_diffrn_reflns_theta_full 32.04
_diffrn_reflns_theta_max 32.04
_diffrn_reflns_theta_min 3.55
_exptl_absorpt_coefficient_mu 5.355
_exptl_absorpt_correction_T_max 0.852
_exptl_absorpt_correction_T_min 0.852
_exptl_absorpt_correction_type multi-scan
_exptl_absorpt_process_details 'HKL Scalepack (Otowinowski & Minor1997)'
_exptl_crystal_colour green
_exptl_crystal_density_diffrn 3.315
_exptl_crystal_description prism
_exptl_crystal_F_000 1308
_exptl_crystal_size_max 0.03
_exptl_crystal_size_mid 0.03
_exptl_crystal_size_min 0.03
_refine_diff_density_max 0.831
_refine_diff_density_min -0.851
_refine_diff_density_rms 0.166
_refine_ls_extinction_coef 0.0013(3)
_refine_ls_extinction_expression Fc^*^=kFc[1+0.001xFc^2^\l^3^/sin(2\q)]^-1/4^
_refine_ls_extinction_method SHELXL
_refine_ls_goodness_of_fit_ref 1.061
_refine_ls_matrix_type full
_refine_ls_number_parameters 107
_refine_ls_number_reflns 2469
_refine_ls_number_restraints 0
_refine_ls_restrained_S_all 1.061
_refine_ls_R_factor_all 0.0696
_refine_ls_R_factor_gt 0.0397
_refine_ls_shift/su_max 0.000
_refine_ls_shift/su_mean 0.000
_refine_ls_structure_factor_coef Fsqd
_refine_ls_weighting_details 'calc w=1/[\s^2^(Fo^2^)+(0.0406P)^2^+1.3883P] where P=(Fo^2^+2Fc^2^)/3'
_refine_ls_weighting_scheme calc
_refine_ls_wR_factor_gt 0.0974
_refine_ls_wR_factor_ref 0.1092
_reflns_number_gt 1623
_reflns_number_total 2469
_reflns_threshold_expression I>2sigma(I)
_cod_data_source_file ic200476n_si_002.cif
_cod_data_source_block mm84
_cod_database_code 4326205

loop_
_symmetry_equiv_pos_as_xyz
'x, y, z'
'-x+1/2, -y, z+1/2'
'x+1/2, -y+1/2, -z+1/2'
'-x, y+1/2, -z'
'-x, -y, -z'
'x-1/2, y, -z-1/2'
'-x-1/2, y-1/2, z-1/2'
'x, -y-1/2, z'

loop_
_atom_site_label
_atom_site_type_symbol
_atom_site_fract_x
_atom_site_fract_y
_atom_site_fract_z
_atom_site_U_iso_or_equiv
_atom_site_adp_type
_atom_site_occupancy
_atom_site_symmetry_multiplicity
_atom_site_calc_flag
_atom_site_refinement_flags
K1 K 0.66644(11) 0.47426(5) 0.99930(17) 0.0422(3) Uani 1 1 d .
K2 K 0.33351(13) 0.34137(5) 0.9529(2) 0.0452(3) Uani 1 1 d .
Mo1 Mo 0.00242(3) 0.408274(16) 0.01607(6) 0.02406(13) Uani 1 1 d .
Mo2 Mo 0.67114(7) 0.27229(3) 0.05702(12) 0.02827(19) Uani 0.50 1 d P
Cu1 Cu 0.50186(7) 0.2500 0.52052(12) 0.02832(19) Uani 1 2 d S
O4 O 0.0013(4) 0.33105(16) 0.9812(7) 0.0747(18) Uani 1 1 d .
O6 O 0.1709(4) 0.2500 0.1511(7) 0.0431(11) Uani 1 2 d S
O7 O 0.8076(5) 0.2500 0.9174(9) 0.0566(14) Uani 1 2 d S
O2 O 0.5296(5) 0.2500 0.9273(9) 0.0575(15) Uani 1 2 d S
O5 O 0.1583(4) 0.43452(18) 0.9929(7) 0.0639(12) Uani 1 1 d .
O3 O 0.0615(4) 0.57078(17) 0.7272(6) 0.0676(12) Uani 1 1 d .
O1 O 0.0895(4) 0.56163(16) 0.1969(6) 0.0637(11) Uani 1 1 d .
O8 O 0.6774(10) 0.3483(4) 1.0365(14) 0.067(2) Uani 0.50 1 d P

loop_
_atom_site_aniso_label
_atom_site_aniso_U_11
_atom_site_aniso_U_22
_atom_site_aniso_U_33
_atom_site_aniso_U_23
_atom_site_aniso_U_13
_atom_site_aniso_U_12
K1 0.0433(6) 0.0438(7) 0.0395(5) -0.0030(4) 0.0061(5) -0.0033(5)
K2 0.0496(6) 0.0353(6) 0.0507(6) 0.0001(4) 0.0081(6) 0.0009(5)
Mo1 0.0263(2) 0.0168(2) 0.0291(2) -0.00138(12) 0.00003(14) -0.00029(13)
Mo2 0.0236(3) 0.0289(3) 0.0323(4) 0.0003(2) 0.0002(3) -0.0005(3)
Cu1 0.0323(4) 0.0157(4) 0.0369(4) 0.000 0.0057(3) 0.000
O4 0.098(4) 0.015(2) 0.111(4) -0.0100(19) -0.043(3) 0.0016(19)
O6 0.039(2) 0.060(3) 0.030(2) 0.000 -0.004(2) 0.000
O7 0.038(3) 0.081(4) 0.051(3) 0.000 0.012(2) 0.000
O2 0.031(2) 0.085(4) 0.056(3) 0.000 -0.016(2) 0.000
O5 0.0335(19) 0.059(3) 0.099(3) -0.015(2) 0.0121(19) -0.012(2)
O3 0.082(3) 0.073(3) 0.047(2) -0.010(2) 0.028(2) -0.013(2)
O1 0.087(3) 0.047(2) 0.057(2) 0.0034(17) -0.030(2) 0.017(2)
O8 0.071(6) 0.033(4) 0.097(6) -0.001(4) 0.002(5) 0.001(4)

loop_
_atom_type_symbol
_atom_type_description
_atom_type_scat_dispersion_real
_atom_type_scat_dispersion_imag
_atom_type_scat_source
K K 0.2009 0.2494 'International Tables Vol C Tables 4.2.6.8 and 6.1.1.4'
Cu Cu 0.3201 1.2651 'International Tables Vol C Tables 4.2.6.8 and 6.1.1.4'
Mo Mo -1.6832 0.6857 'International Tables Vol C Tables 4.2.6.8 and 6.1.1.4'
O O 0.0106 0.0060 'International Tables Vol C Tables 4.2.6.8 and 6.1.1.4'

loop_
_geom_angle_atom_site_label_1
_geom_angle_atom_site_label_2
_geom_angle_atom_site_label_3
_geom_angle
_geom_angle_site_symmetry_1
_geom_angle_site_symmetry_3
O5 K1 O3 70.74(13) 5_667 6_657
O5 K1 O1 68.91(12) 5_667 6_657
O3 K1 O1 68.90(12) 6_657 6_657
O5 K1 O8 136.4(2) 5_667 .
O3 K1 O8 146.7(2) 6_657 .
O1 K1 O8 132.07(19) 6_657 .
O5 K1 O1 69.33(11) 5_667 5_666
O3 K1 O1 111.52(12) 6_657 5_666
O1 K1 O1 134.95(8) 6_657 5_666
O8 K1 O1 73.5(2) . 5_666
O5 K1 O3 142.34(12) 5_667 2_565
O3 K1 O3 100.76(10) 6_657 2_565
O1 K1 O3 73.81(12) 6_657 2_565
O8 K1 O3 69.2(2) . 2_565
O1 K1 O3 142.59(13) 5_666 2_565
O5 K1 O5 104.89(13) 5_667 6_657
O3 K1 O5 76.32(11) 6_657 6_657
O1 K1 O5 144.80(12) 6_657 6_657
O8 K1 O5 77.25(19) . 6_657
O1 K1 O5 63.69(10) 5_666 6_657
O3 K1 O5 108.52(11) 2_565 6_657
O5 K1 O5 102.61(13) 5_667 6_658
O3 K1 O5 132.54(13) 6_657 6_658
O1 K1 O5 65.22(11) 6_657 6_658
O8 K1 O5 68.96(19) . 6_658
O1 K1 O5 109.06(11) 5_666 6_658
O3 K1 O5 55.33(9) 2_565 6_658
O5 K1 O5 145.91(15) 6_657 6_658
O5 K1 O1 136.28(12) 5_667 2_565
O3 K1 O1 67.82(11) 6_657 2_565
O1 K1 O1 107.34(10) 6_657 2_565
O8 K1 O1 80.0(2) . 2_565
O1 K1 O1 114.23(7) 5_666 2_565
O3 K1 O1 60.96(10) 2_565 2_565
O5 K1 O1 52.11(9) 6_657 2_565
O5 K1 O1 115.32(10) 6_658 2_565
O5 K1 O3 71.12(11) 5_667 5_667
O3 K1 O3 141.85(7) 6_657 5_667
O1 K1 O3 98.17(11) 6_657 5_667
O8 K1 O3 68.3(2) . 5_667
O1 K1 O3 52.17(9) 5_666 5_667
O3 K1 O3 110.01(7) 2_565 5_667
O5 K1 O3 112.84(10) 6_657 5_667
O5 K1 O3 58.62(9) 6_658 5_667
O1 K1 O3 147.86(10) 2_565 5_667
O5 K1 K1 55.22(10) 5_667 2_665
O3 K1 K1 108.87(9) 6_657 2_665
O1 K1 K1 51.63(9) 6_657 2_665
O8 K1 K1 103.93(19) . 2_665
O1 K1 K1 90.27(8) 5_666 2_665
O3 K1 K1 96.91(7) 2_565 2_665
O5 K1 K1 152.80(9) 6_657 2_665
O5 K1 K1 47.39(7) 6_658 2_665
O1 K1 K1 155.04(7) 2_565 2_665
O3 K1 K1 46.72(7) 5_667 2_665
O5 K1 K1 57.10(10) 5_667 2_664
O3 K1 K1 62.46(10) 6_657 2_664
O1 K1 K1 115.57(10) 6_657 2_664
O8 K1 K1 111.47(18) . 2_664
O1 K1 K1 49.29(8) 5_666 2_664
O3 K1 K1 151.81(8) 2_565 2_664
O5 K1 K1 47.79(7) 6_657 2_664
O5 K1 K1 152.68(8) 6_658 2_664
O1 K1 K1 91.02(7) 2_565 2_664
O3 K1 K1 95.35(7) 5_667 2_664
K1 K1 K1 109.69(6) 2_665 2_664
O1 K2 O3 68.92(12) 2_565 2_565
O1 K2 O5 68.36(11) 2_565 .
O3 K2 O5 70.09(12) 2_565 .
O1 K2 O2 109.80(12) 2_565 .
O3 K2 O2 105.76(12) 2_565 .
O5 K2 O2 175.80(11) . .
O1 K2 O6 160.86(13) 2_565 1_556
O3 K2 O6 119.90(12) 2_565 1_556
O5 K2 O6 97.66(11) . 1_556
O2 K2 O6 84.98(11) . 1_556
O1 K2 O7 100.02(11) 2_565 6_557
O3 K2 O7 160.85(15) 2_565 6_557
O5 K2 O7 121.57(12) . 6_557
O2 K2 O7 62.21(12) . 6_557
O6 K2 O7 75.65(11) 1_556 6_557
O1 K2 O4 56.79(10) 2_565 6_657
O3 K2 O4 108.59(13) 2_565 6_657
O5 K2 O4 119.20(12) . 6_657
O2 K2 O4 60.96(13) . 6_657
O6 K2 O4 126.83(10) 1_556 6_657
O7 K2 O4 53.10(12) 6_557 6_657
O1 K2 O8 68.09(18) 2_565 6_557
O3 K2 O8 131.46(16) 2_565 6_557
O5 K2 O8 74.00(18) . 6_557
O2 K2 O8 109.07(18) . 6_557
O6 K2 O8 96.05(19) 1_556 6_557
O7 K2 O8 50.09(16) 6_557 6_557
O4 K2 O8 63.4(2) 6_657 6_557
O1 K2 Mo1 27.52(7) 2_565 6_656
O3 K2 Mo1 87.63(9) 2_565 6_656
O5 K2 Mo1 93.34(9) . 6_656
O2 K2 Mo1 85.70(10) . 6_656
O6 K2 Mo1 152.42(8) 1_556 6_656
O7 K2 Mo1 77.03(9) 6_557 6_656
O4 K2 Mo1 29.28(7) 6_657 6_656
O8 K2 Mo1 62.85(17) 6_557 6_656
O1 K2 Mo2 152.85(8) 2_565 6_557
O3 K2 Mo2 91.33(9) 2_565 6_557
O5 K2 Mo2 87.83(9) . 6_557
O2 K2 Mo2 93.02(10) . 6_557
O6 K2 Mo2 28.58(7) 1_556 6_557
O7 K2 Mo2 103.66(9) 6_557 6_557
O4 K2 Mo2 150.30(8) 6_657 6_557
O8 K2 Mo2 118.99(18) 6_557 6_557
Mo1 K2 Mo2 178.07(4) 6_656 6_557
O1 K2 Cu1 86.28(8) 2_565 .
O3 K2 Cu1 128.12(11) 2_565 .
O5 K2 Cu1 141.49(10) . .
O2 K2 Cu1 40.58(11) . .
O6 K2 Cu1 98.48(7) 1_556 .
O7 K2 Cu1 33.13(9) 6_557 .
O4 K2 Cu1 29.55(7) 6_657 .
O8 K2 Cu1 69.70(16) 6_557 .
Mo1 K2 Cu1 58.81(2) 6_656 .
Mo2 K2 Cu1 120.87(3) 6_557 .
O1 K2 Mo1 89.59(9) 2_565 1_556
O3 K2 Mo1 90.30(10) 2_565 1_556
O5 K2 Mo1 25.42(8) . 1_556
O2 K2 Mo1 158.14(8) . 1_556
O6 K2 Mo1 74.05(7) 1_556 1_556
O7 K2 Mo1 105.61(9) 6_557 1_556
O4 K2 Mo1 128.27(9) 6_657 1_556
O8 K2 Mo1 68.07(17) 6_557 1_556
Mo1 K2 Mo1 110.16(3) 6_656 1_556
Mo2 K2 Mo1 71.46(2) 6_557 1_556
Cu1 K2 Mo1 135.88(4) . 1_556
O1 Mo1 O5 108.6(2) 5_565 1_554
O1 Mo1 O3 109.0(2) 5_565 5_566
O5 Mo1 O3 109.40(19) 1_554 5_566
O1 Mo1 O4 107.81(18) 5_565 1_554
O5 Mo1 O4 109.9(2) 1_554 1_554
O3 Mo1 O4 112.0(2) 5_566 1_554
O1 Mo1 K2 48.57(13) 5_565 6_556
O5 Mo1 K2 122.39(14) 1_554 6_556
O3 Mo1 K2 127.50(15) 5_566 6_556
O4 Mo1 K2 59.26(12) 1_554 6_556
O1 Mo1 K1 131.90(13) 5_565 6_557
O5 Mo1 K1 59.14(14) 1_554 6_557
O3 Mo1 K1 51.07(15) 5_566 6_557
O4 Mo1 K1 120.18(13) 1_554 6_557
K2 Mo1 K1 178.42(3) 6_556 6_557
O1 Mo1 K2 126.13(15) 5_565 1_554
O5 Mo1 K2 44.17(14) 1_554 1_554
O3 Mo1 K2 123.20(16) 5_566 1_554
O4 Mo1 K2 65.95(14) 1_554 1_554
K2 Mo1 K2 101.05(2) 6_556 1_554
K1 Mo1 K2 79.82(3) 6_557 1_554
O1 Mo1 K1 46.89(15) 5_565 1_454
O5 Mo1 K1 135.88(14) 1_554 1_454
O3 Mo1 K1 64.04(16) 5_566 1_454
O4 Mo1 K1 112.64(14) 1_554 1_454
K2 Mo1 K1 72.80(3) 6_556 1_454
K1 Mo1 K1 106.42(3) 6_557 1_454
K2 Mo1 K1 172.76(3) 1_554 1_454
O1 Mo1 K1 60.00(15) 5_565 6_556
O5 Mo1 K1 51.88(15) 1_554 6_556
O3 Mo1 K1 140.33(13) 5_566 6_556
O4 Mo1 K1 107.54(15) 1_554 6_556
K2 Mo1 K1 76.36(3) 6_556 6_556
K1 Mo1 K1 105.20(3) 6_557 6_556
K2 Mo1 K1 71.02(3) 1_554 6_556
K1 Mo1 K1 103.36(3) 1_454 6_556
O1 Mo1 K2 119.93(15) 5_565 6_557
O5 Mo1 K2 128.06(15) 1_554 6_557
O3 Mo1 K2 39.35(13) 5_566 6_557
O4 Mo1 K2 72.79(15) 1_554 6_557
K2 Mo1 K2 103.84(3) 6_556 6_557
K1 Mo1 K2 74.60(3) 6_557 6_557
K2 Mo1 K2 109.17(3) 1_554 6_557
K1 Mo1 K2 76.48(3) 1_454 6_557
K1 Mo1 K2 179.67(2) 6_556 6_557
Mo2 Mo2 O7 72.75(5) 8_565 1_554
Mo2 Mo2 O2 72.93(5) 8_565 1_554
O7 Mo2 O2 113.3(2) 1_554 1_554
Mo2 Mo2 O8 175.4(3) 8_565 1_554
O7 Mo2 O8 103.4(3) 1_554 1_554
O2 Mo2 O8 107.0(3) 1_554 1_554
Mo2 Mo2 O6 73.65(4) 8_565 6_656
O7 Mo2 O6 112.4(2) 1_554 6_656
O2 Mo2 O6 110.1(2) 1_554 6_656
O8 Mo2 O6 110.4(3) 1_554 6_656
Mo2 Mo2 K2 115.114(19) 8_565 6_657
O7 Mo2 K2 97.57(17) 1_554 6_657
O2 Mo2 K2 148.93(18) 1_554 6_657
O8 Mo2 K2 67.4(3) 1_554 6_657
O6 Mo2 K2 50.78(9) 6_656 6_657
Mo2 Mo2 K2 114.462(19) 8_565 6_656
O7 Mo2 K2 51.26(11) 1_554 6_656
O2 Mo2 K2 98.13(18) 1_554 6_656
O8 Mo2 K2 61.0(3) 1_554 6_656
O6 Mo2 K2 151.75(13) 6_656 6_656
K2 Mo2 K2 104.37(3) 6_657 6_656
Mo2 Mo2 K2 113.933(19) 8_565 1_554
O7 Mo2 K2 141.69(17) 1_554 1_554
O2 Mo2 K2 44.49(9) 1_554 1_554
O8 Mo2 K2 67.5(3) 1_554 1_554
O6 Mo2 K2 105.40(13) 6_656 1_554
K2 Mo2 K2 111.12(3) 6_657 1_554
K2 Mo2 K2 95.91(3) 6_656 1_554
O4 Cu1 O4 179.3(3) 3_556 6_657
O4 Cu1 O6 90.01(12) 3_556 6_656
O4 Cu1 O6 90.01(12) 6_657 6_656
O4 Cu1 O7 89.87(13) 3_556 6_557
O4 Cu1 O7 89.87(13) 6_657 6_557
O6 Cu1 O7 160.17(19) 6_656 6_557
O4 Cu1 O2 90.33(14) 3_556 .
O4 Cu1 O2 90.33(14) 6_657 .
O6 Cu1 O2 113.44(17) 6_656 .
O7 Cu1 O2 86.40(19) 6_557 .
O4 Cu1 K2 124.03(12) 3_556 .
O4 Cu1 K2 56.27(12) 6_657 .
O6 Cu1 K2 138.47(7) 6_656 .
O7 Cu1 K2 54.38(11) 6_557 .
O2 Cu1 K2 51.17(8) . .
O4 Cu1 K2 56.27(12) 3_556 8_565
O4 Cu1 K2 124.03(12) 6_657 8_565
O6 Cu1 K2 138.47(7) 6_656 8_565
O7 Cu1 K2 54.38(11) 6_557 8_565
O2 Cu1 K2 51.17(8) . 8_565
K2 Cu1 K2 67.77(4) . 8_565
O4 Cu1 K2 121.43(14) 3_556 6_657
O4 Cu1 K2 58.97(14) 6_657 6_657
O6 Cu1 K2 44.08(8) 6_656 6_657
O7 Cu1 K2 146.42(5) 6_557 6_657
O2 Cu1 K2 81.96(10) . 6_657
K2 Cu1 K2 94.72(2) . 6_657
K2 Cu1 K2 131.32(3) 8_565 6_657
O4 Cu1 K2 58.97(14) 3_556 3_556
O4 Cu1 K2 121.43(14) 6_657 3_556
O6 Cu1 K2 44.08(8) 6_656 3_556
O7 Cu1 K2 146.42(5) 6_557 3_556
O2 Cu1 K2 81.96(10) . 3_556
K2 Cu1 K2 131.32(3) . 3_556
K2 Cu1 K2 94.72(2) 8_565 3_556
K2 Cu1 K2 62.46(3) 6_657 3_556
Mo1 O4 Cu1 173.6(3) 1_556 6_557
Mo1 O4 K2 91.45(15) 1_556 6_557
Cu1 O4 K2 94.18(14) 6_557 6_557
Mo2 O6 Mo2 32.69(8) 6_556 3_455
Mo2 O6 Cu1 119.0(2) 6_556 6_556
Mo2 O6 Cu1 119.0(2) 3_455 6_556
Mo2 O6 K2 100.64(10) 6_556 1_554
Mo2 O6 K2 125.84(17) 3_455 1_554
Cu1 O6 K2 107.15(12) 6_556 1_554
Mo2 O6 K2 125.84(17) 6_556 8_564
Mo2 O6 K2 100.64(10) 3_455 8_564
Cu1 O6 K2 107.15(12) 6_556 8_564
K2 O6 K2 90.82(13) 1_554 8_564
Mo2 O7 Mo2 34.49(10) 8_566 1_556
Mo2 O7 Cu1 136.3(3) 8_566 6_657
Mo2 O7 Cu1 136.3(3) 1_556 6_657
Mo2 O7 K2 102.65(13) 8_566 3_556
Mo2 O7 K2 128.7(2) 1_556 3_556
Cu1 O7 K2 92.49(13) 6_657 3_556
Mo2 O7 K2 128.7(2) 8_566 6_657
Mo2 O7 K2 102.65(13) 1_556 6_657
Cu1 O7 K2 92.49(13) 6_657 6_657
K2 O7 K2 86.50(14) 3_556 6_657
Mo2 O2 Mo2 34.14(10) 1_556 8_566
Mo2 O2 Cu1 122.8(3) 1_556 .
Mo2 O2 Cu1 122.8(3) 8_566 .
Mo2 O2 K2 140.9(2) 1_556 8_565
Mo2 O2 K2 110.88(10) 8_566 8_565
Cu1 O2 K2 88.25(12) . 8_565
Mo2 O2 K2 110.88(10) 1_556 .
Mo2 O2 K2 140.9(2) 8_566 .
Cu1 O2 K2 88.25(12) . .
K2 O2 K2 91.34(14) 8_565 .
Mo1 O5 K1 150.9(2) 1_556 5_667
Mo1 O5 K2 110.41(18) 1_556 .
K1 O5 K2 98.49(12) 5_667 .
Mo1 O5 K1 101.78(18) 1_556 6_557
K1 O5 K1 76.99(11) 5_667 6_557
K2 O5 K1 97.21(12) . 6_557
Mo1 O5 K1 92.78(16) 1_556 6_558
K1 O5 K1 75.50(10) 5_667 6_558
K2 O5 K1 106.39(14) . 6_558
K1 O5 K1 145.91(15) 6_557 6_558
Mo1 O3 K1 142.1(2) 5_566 6_557
Mo1 O3 K2 117.62(18) 5_566 2_564
K1 O3 K2 97.62(11) 6_557 2_564
Mo1 O3 K1 101.37(18) 5_566 2_564
K1 O3 K1 79.24(10) 6_557 2_564
K2 O3 K1 107.26(15) 2_564 2_564
Mo1 O3 K1 88.83(17) 5_566 5_667
K1 O3 K1 70.82(10) 6_557 5_667
K2 O3 K1 99.91(13) 2_564 5_667
K1 O3 K1 141.78(14) 2_564 5_667
Mo1 O1 K2 103.91(16) 5_565 2_564
Mo1 O1 K1 155.7(2) 5_565 6_557
K2 O1 K1 97.56(11) 2_564 6_557
Mo1 O1 K1 107.37(18) 5_565 5_666
K2 O1 K1 101.14(14) 2_564 5_666
K1 O1 K1 79.08(10) 6_557 5_666
Mo1 O1 K1 93.12(17) 5_565 2_564
K2 O1 K1 97.40(12) 2_564 2_564
K1 O1 K1 72.66(10) 6_557 2_564
K1 O1 K1 147.90(14) 5_666 2_564
Mo2 O8 K1 175.6(6) 1_556 .
Mo2 O8 K2 91.8(3) 1_556 6_657
K1 O8 K2 90.0(2) . 6_657

loop_
_geom_bond_atom_site_label_1
_geom_bond_atom_site_label_2
_geom_bond_distance
_geom_bond_site_symmetry_2
K1 O5 2.761(4) 5_667
K1 O3 2.799(4) 6_657
K1 O1 2.803(4) 6_657
K1 O8 2.884(8) .
K1 O1 2.900(4) 5_666
K1 O3 2.908(5) 2_565
K1 O5 3.061(5) 6_657
K1 O5 3.149(4) 6_658
K1 O1 3.304(5) 2_565
K1 O3 3.409(5) 5_667
K1 K1 3.6314(14) 2_665
K1 K1 3.6314(14) 2_664
K2 O1 2.800(4) 2_565
K2 O3 2.802(4) 2_565
K2 O5 2.803(4) .
K2 O2 2.913(4) .
K2 O6 2.926(3) 1_556
K2 O7 3.041(4) 6_557
K2 O4 3.117(4) 6_657
K2 O8 3.329(9) 6_557
K2 Mo1 3.6248(13) 6_656
K2 Mo2 3.7118(14) 6_557
K2 Cu1 3.7376(13) .
K2 Mo1 3.7705(13) 1_556
Mo1 O1 1.725(3) 5_565
Mo1 O5 1.727(4) 1_554
Mo1 O3 1.729(3) 5_566
Mo1 O4 1.774(4) 1_554
Mo1 K2 3.6248(13) 6_556
Mo1 K1 3.6645(12) 6_557
Mo1 K2 3.7705(13) 1_554
Mo1 K1 3.7910(12) 1_454
Mo1 K1 3.8095(12) 6_556
Mo1 K2 3.9155(13) 6_557
Mo2 Mo2 1.0168(14) 8_565
Mo2 O7 1.715(4) 1_554
Mo2 O2 1.732(4) 1_554
Mo2 O8 1.738(8) 1_554
Mo2 O6 1.806(4) 6_656
Mo2 K2 3.7118(14) 6_657
Mo2 K2 3.8044(14) 6_656
Mo2 K2 3.8833(14) 1_554
Cu1 O4 1.848(4) 3_556
Cu1 O4 1.848(4) 6_657
Cu1 O6 2.025(4) 6_656
Cu1 O7 2.045(5) 6_557
Cu1 O2 2.433(5) .
Cu1 K2 3.7376(13) 8_565
Cu1 K2 4.0192(14) 6_657
Cu1 K2 4.0192(14) 3_556
O4 Mo1 1.774(4) 1_556
O4 Cu1 1.848(4) 6_557
O4 K2 3.117(4) 6_557
O6 Mo2 1.807(4) 6_556
O6 Mo2 1.807(4) 3_455
O6 Cu1 2.025(4) 6_556
O6 K2 2.926(3) 1_554
O6 K2 2.926(3) 8_564
O7 Mo2 1.715(4) 8_566
O7 Mo2 1.715(4) 1_556
O7 Cu1 2.045(5) 6_657
O7 K2 3.041(4) 3_556
O7 K2 3.041(4) 6_657
O2 Mo2 1.732(4) 1_556
O2 Mo2 1.732(4) 8_566
O2 K2 2.913(4) 8_565
O5 Mo1 1.727(4) 1_556
O5 K1 2.761(4) 5_667
O5 K1 3.061(5) 6_557
O5 K1 3.149(4) 6_558
O3 Mo1 1.729(3) 5_566
O3 K1 2.799(4) 6_557
O3 K2 2.802(4) 2_564
O3 K1 2.908(5) 2_564
O3 K1 3.409(5) 5_667
O1 Mo1 1.725(3) 5_565
O1 K2 2.800(4) 2_564
O1 K1 2.803(4) 6_557
O1 K1 2.900(4) 5_666
O1 K1 3.304(5) 2_564
O8 Mo2 1.738(8) 1_556
O8 K2 3.329(9) 6_657
